data_2021892
loop_
_publ_author_name
'Volkov, Sergey'
'Du\<sek, Michal'
'Bubnova, Rimma'
'Krzhizhanovskaya, Maria'
'Ugolkov, Valery'
'Obozova, Ekaterina'
'Filatov, Stanislav'

_publ_section_title
;
 Orientational order-disorder \g &#x2194; \b &#x2194; \a&#x2032; &#x2194;
 \a phase transitions in Sr2B2O5 pyroborate and crystal structures of \b
 and \a phases
;
_journal_coeditor_code DQ5023
_journal_issue 6
_journal_name_full 'Acta Crystallographica Section B Structural Science, Crystal Engineering and Materials'
_journal_page_first 1056
_journal_paper_doi 10.1107/S2052520617012689
_journal_volume 73
_journal_year 2017
_chemical_formula_sum 'B2 O5 Sr2'
_chemical_formula_weight 276.9
_space_group_IT_number 2
_space_group_name_Hall '-P 1'
_space_group_name_H-M_alt 'P -1'
_space_group_ssg_name P-1(\a\b\g)0
_symmetry_cell_setting triclinic
_cell_angle_alpha 89.994(11)
_cell_angle_beta 92.008(11)
_cell_angle_gamma 90.038(11)
_cell_formula_units_Z 2
_cell_length_a 3.9001(11)
_cell_length_b 5.3685(7)
_cell_length_c 11.8671(16)
_cell_measurement_reflns_used 2199
_cell_measurement_temperature 583
_cell_measurement_theta_max 27.62
_cell_measurement_theta_min 4.15
_cell_modulation_dimension 1
_cell_volume 248.32(8)
_computing_cell_refinement 'CrysAlisPro 1.171.38.41 (Rigaku OD, 2015)'
_computing_data_collection 'CrysAlisPro 1.171.38.41 (Rigaku OD, 2015)'
_computing_data_reduction 'CrysAlisPro 1.171.38.41 (Rigaku OD, 2015)'
_diffrn_ambient_temperature 295
_diffrn_detector 'CCD plate'
_diffrn_detector_area_resol_mean 5.1783
_diffrn_measured_fraction_theta_full 0.98
_diffrn_measured_fraction_theta_max 0.95
_diffrn_measurement_device_type 'Xcalibur, AtlasS2, Gemini ultra'
_diffrn_measurement_method '\w scans'
_diffrn_radiation_monochromator graphite
_diffrn_radiation_probe x-ray
_diffrn_radiation_source 'X-ray tube'
_diffrn_radiation_type 'Mo K\a'
_diffrn_radiation_wavelength 0.71073
_diffrn_reflns_av_R_equivalents 0.0618
_diffrn_reflns_av_unetI/netI 0.0609
_diffrn_reflns_limit_h_max 5
_diffrn_reflns_limit_h_min -5
_diffrn_reflns_limit_index_m_1_max 3
_diffrn_reflns_limit_index_m_1_min -3
_diffrn_reflns_limit_k_max 7
_diffrn_reflns_limit_k_min -7
_diffrn_reflns_limit_l_max 15
_diffrn_reflns_limit_l_min -15
_diffrn_reflns_number 42872
_diffrn_reflns_theta_full 27.58
_diffrn_reflns_theta_max 27.97
_diffrn_reflns_theta_min 3.44
_diffrn_source 'fine-focus sealed X-ray tube'
_exptl_absorpt_coefficient_mu 21.549
_exptl_absorpt_correction_T_max 0.186
_exptl_absorpt_correction_T_min 0.037
_exptl_absorpt_correction_type analytical
_exptl_absorpt_process_details
;
CrysAlisPro 1.171.38.41 (Rigaku Oxford Diffraction, 2015)
Analytical numeric absorption correction using a multifaceted crystal
   model based on expressions derived by R.C. Clark & J.S. Reid.
(Clark, R. C. & Reid, J. S. (1995). Acta Cryst. A51, 887-897)
Empirical absorption correction using spherical harmonics,
 implemented in SCALE3 ABSPACK scaling algorithm.
;
_exptl_crystal_density_diffrn 3.7028
_exptl_crystal_F_000 252
_exptl_crystal_size_max 0.269
_exptl_crystal_size_mid 0.145
_exptl_crystal_size_min 0.105
_refine_diff_density_max 1.15
_refine_diff_density_min -1.12
_refine_ls_extinction_coef 790(30)
_refine_ls_extinction_method 'B-C type 1 Gaussian isotropic (Becker & Coppens, 1974)'
_refine_ls_goodness_of_fit_gt 1.26
_refine_ls_goodness_of_fit_ref 1.15
_refine_ls_number_constraints 0
_refine_ls_number_parameters 366
_refine_ls_number_reflns 11221
_refine_ls_number_restraints 0
_refine_ls_R_factor_all 0.1317
_refine_ls_R_factor_gt 0.0412
_refine_ls_shift/su_max 0.0140
_refine_ls_shift/su_mean 0.0006
_refine_ls_structure_factor_coef F
_refine_ls_weighting_details w=1/(\s^2^(F)+0.0001F^2^)
_refine_ls_weighting_scheme sigma
_refine_ls_wR_factor_gt 0.0423
_refine_ls_wR_factor_ref 0.0601
_reflns_number_gt 4809
_reflns_number_total 11221
_reflns_threshold_expression I>3\s(I)
_cod_data_source_file dq5023sup1.cif
_cod_data_source_block Iv
_cod_depositor_comments
;
The following automatic conversions were performed:

data item '_diffrn_radiation_probe' value 'X-ray' was changed to
'x-ray' in accordance with the
/home/saulius/struct/COD-crude-data/automatic-downloads/DataCite-retrospective/IUCr/depositions/lib/dictionaries/cif_core.dic
dictionary named 'cif_core.dic' version 2.4.2 last updated on
2011-04-26.

Automatic conversion script
Id: cif_fix_values 7556 2019-12-06 15:28:31Z antanas 
;
_cod_database_code 2021892
_jana_cell_commen_supercell_matrix_1_1 2
_jana_cell_commen_supercell_matrix_1_2 -2
_jana_cell_commen_supercell_matrix_1_3 0
_jana_cell_commen_supercell_matrix_2_1 1
_jana_cell_commen_supercell_matrix_2_2 2
_jana_cell_commen_supercell_matrix_2_3 0
_jana_cell_commen_supercell_matrix_3_1 0
_jana_cell_commen_supercell_matrix_3_2 0
_jana_cell_commen_supercell_matrix_3_3 1
_jana_cell_commen_t_section_1 0

loop_
_space_group_symop_id
_space_group_symop_operation_xyz
1 x,y,z
2 -x,-y,-z

loop_
_space_group_symop_ssg_id
_space_group_symop_ssg_operation_algebraic
1 x1,x2,x3,x4
2 -x1,-x2,-x3,-x4

loop_
_atom_site_label
_atom_site_type_symbol
_atom_site_fract_x
_atom_site_fract_y
_atom_site_fract_z
_atom_site_adp_type
_atom_site_U_iso_or_equiv
_atom_site_site_symmetry_multiplicity
_atom_site_occupancy
_atom_site_calc_flag
Sr1 Sr 1.22906(9) 0.90884(7) 0.35769(3) Uani 0.02280(11) 2 1 d
Sr2 Sr 0.76227(9) 0.40663(6) 0.14340(3) Uani 0.02036(11) 2 1 d
O1a O 1.2515(6) 0.4030(5) 0.66439(19) Uani 0.0289(8) 2 1 d
O1b O 0.7483(7) 0.8992(6) 0.8355(2) Uani 0.0308(9) 2 1 d
O2a O 0.7471(14) 0.3294(9) 0.8807(5) Uani 0.050(2) 2 0.3333 d
O2a' O 0.7177(12) 0.2994(8) 0.9445(4) Uani 0.0263(14) 2 0.3333 d
O2a'' O 0.766(3) 0.306(2) 0.8874(8) Uiso 0.022(2) 2 0.1667 d
O2a''' O 0.740(3) 0.308(2) 0.9229(9) Uiso 0.024(2) 2 0.1667 d
O2b O 1.2759(9) 0.8149(6) 0.5728(3) Uani 0.0293(11) 2 0.5 d
O2b' O 1.2372(9) 0.8119(6) 0.6238(3) Uani 0.0345(12) 2 0.5 d
O3a O 0.5130(9) 0.5857(7) 0.4911(3) Uani 0.0405(13) 2 0.5 d
O3b O 0.4959(13) -0.0735(10) 0.0013(4) Uani 0.067(2) 2 0.3333 d
O3b' O 0.549(3) -0.0540(16) 0.0042(9) Uiso 0.045(2) 2 0.1667 d
B1 B 1.3265(10) 0.5775(8) 0.5898(3) Uani 0.0178(12) 2 1 d
B2 B 0.6755(10) 0.0717(8) 0.9097(3) Uani 0.0172(11) 2 1 d

loop_
_atom_site_aniso_label
_atom_site_aniso_type_symbol
_atom_site_aniso_U_11
_atom_site_aniso_U_22
_atom_site_aniso_U_33
_atom_site_aniso_U_12
_atom_site_aniso_U_13
_atom_site_aniso_U_23
Sr1 Sr 0.01688(19) 0.01957(19) 0.03197(19) 0.00114(14) 0.00123(13) 0.00408(15)
Sr2 Sr 0.01757(19) 0.01963(19) 0.02392(17) 0.00163(14) 0.00149(13) -0.00292(13)
O1a O 0.0305(15) 0.0308(14) 0.0256(13) -0.0048(12) 0.0049(11) 0.0011(11)
O1b O 0.0358(17) 0.0261(15) 0.0305(15) 0.0075(13) 0.0002(12) -0.0092(12)
O2a O 0.031(4) 0.019(3) 0.100(5) 0.000(2) -0.006(3) 0.008(3)
O2a' O 0.028(2) 0.016(2) 0.035(3) 0.0011(16) -0.0035(19) -0.0026(18)
O2b O 0.030(2) 0.0173(17) 0.041(2) 0.0013(14) 0.0022(15) 0.0017(15)
O2b' O 0.030(2) 0.0172(17) 0.057(2) 0.0056(14) 0.0075(17) -0.0078(16)
O3a O 0.055(3) 0.0363(19) 0.0315(19) 0.0130(17) 0.0214(18) 0.0036(15)
O3b O 0.067(5) 0.095(5) 0.039(3) -0.021(4) 0.027(3) 0.005(3)
B1 B 0.014(2) 0.021(2) 0.0182(18) 0.0031(17) -0.0006(14) -0.0029(17)
B2 B 0.017(2) 0.017(2) 0.0182(17) 0.0011(16) 0.0017(14) -0.0010(16)

loop_
_atom_site_displace_Fourier_atom_site_label
_atom_site_displace_Fourier_axis
_atom_site_displace_Fourier_wave_vector_seq_id
_atom_site_displace_Fourier_param_cos
_atom_site_displace_Fourier_param_sin
Sr1 x 1 0.01058(9) -0.00785(10)
Sr1 y 1 -0.01470(6) 0.00751(7)
Sr1 z 1 -0.00272(3) -0.00003(3)
Sr1 x 2 -0.00026(12) -0.00645(12)
Sr1 y 2 0.00038(8) 0.00380(8)
Sr1 z 2 0.00024(4) -0.00621(4)
Sr1 x 3 0 0.00084(10)
Sr1 y 3 0 -0.00592(7)
Sr1 z 3 0 -0.00223(3)
O1a x 1 -0.0144(7) -0.0457(7)
O1a y 1 0.0137(5) 0.0351(5)
O1a z 1 -0.0042(2) 0.0193(2)
O1a x 2 -0.0058(8) -0.0213(8)
O1a y 2 0.0003(5) 0.0064(5)
O1a z 2 -0.0025(2) 0.0056(2)
O1a x 3 0 -0.0253(6)
O1a y 3 0 0.0135(4)
O1a z 3 0 0.00131(19)
O1b x 1 -0.0038(7) -0.0058(7)
O1b y 1 0.0061(11) 0.0239(15)
O1b z 1 0.0035(5) -0.0090(7)
O1b x 2 0.0032(9) 0.0021(8)
O1b y 2 -0.0024(11) 0.0181(7)
O1b z 2 -0.0013(5) -0.0067(3)
B1 x 1 0.0041(11) -0.0219(11)
B1 y 1 0.0127(8) -0.0101(8)
B1 z 1 -0.0029(3) -0.0014(3)
B1 x 2 0.0011(13) -0.0054(13)
B1 y 2 0.0003(9) -0.0019(9)
B1 z 2 -0.0043(4) 0.0042(4)
B1 x 3 0 0.002(2)
B1 y 3 0 -0.0031(14)
B1 z 3 0 -0.0039(6)

loop_
_atom_site_displace_special_func_atom_site_label
_atom_site_displace_special_func_sawtooth_ax
_atom_site_displace_special_func_sawtooth_ay
_atom_site_displace_special_func_sawtooth_az
_atom_site_displace_special_func_sawtooth_c
_atom_site_displace_special_func_sawtooth_w
O1b 0.001 0.029(3) -0.0097(11) 0.54 1

loop_
_atom_site_Fourier_wave_vector_seq_id
_jana_atom_site_fourier_wave_vector_q1_coeff
1 1
2 2
3 3

loop_
_atom_site_occ_special_func_atom_site_label
_atom_site_occ_special_func_crenel_c
_atom_site_occ_special_func_crenel_w
Sr2 0.42 1
O2a 0.8333 0.3333
O2a' 0.167 0.3333
O2a'' 0.5 0.3333
O2a''' 0.5 0.3333
O2b 0.37 0.5
O2b' 0.87 0.5
O3a 0.75 0.5
O3b 0.1669 0.3333
O3b' 0.5 0.3333
B2 0.49 1

loop_
_atom_site_U_Fourier_atom_site_label
_atom_site_U_Fourier_tens_elem
_atom_site_U_Fourier_wave_vector_seq_id
_atom_site_U_Fourier_param_cos
_atom_site_U_Fourier_param_sin
Sr1 U11 1 0.0006(2) 0.0006(2)
Sr1 U22 1 -0.0020(2) 0.00134(20)
Sr1 U33 1 -0.0027(2) -0.0047(2)
Sr1 U12 1 0.00021(15) -0.00144(15)
Sr1 U13 1 -0.00146(16) -0.00047(17)
Sr1 U23 1 0.00072(16) 0.00150(17)
Sr1 U11 2 -0.0005(3) 0.0013(3)
Sr1 U22 2 -0.0007(2) 0.0011(2)
Sr1 U33 2 -0.0073(3) -0.0014(3)
Sr1 U12 2 -0.00037(18) -0.00090(19)
Sr1 U13 2 0.0005(2) -0.0006(2)
Sr1 U23 2 -0.0025(2) -0.0001(2)
Sr1 U11 3 0 -0.0002(2)
Sr1 U22 3 0 -0.00125(20)
Sr1 U33 3 0 0.0023(2)
Sr1 U12 3 0 -0.00012(15)
Sr1 U13 3 0 -0.00067(16)
Sr1 U23 3 0 -0.00006(17)
O1a U11 1 0.005(2) 0.0082(19)
O1a U22 1 0.0032(18) 0.0074(18)
O1a U33 1 0.0066(18) -0.0051(16)
O1a U12 1 -0.0034(14) -0.0052(14)
O1a U13 1 0.0051(14) 0.0019(14)
O1a U23 1 -0.0012(14) -0.0016(14)
O1a U11 2 -0.004(2) 0.005(2)
O1a U22 2 0.0017(19) 0.0003(18)
O1a U33 2 0.0091(18) 0.0004(18)
O1a U12 2 0.0018(16) -0.0038(14)
O1a U13 2 0.0016(15) 0.0020(15)
O1a U23 2 0.0035(15) 0.0023(14)
O1a U11 3 0 0.0053(17)
O1a U22 3 0 0.0048(15)
O1a U33 3 0 -0.0007(14)
O1a U12 3 0 -0.0061(11)
O1a U13 3 0 -0.0007(12)
O1a U23 3 0 -0.0008(12)
O1b U11 1 -0.0007(18) 0.0042(19)
O1b U22 1 0.0001(16) 0.0054(16)
O1b U33 1 -0.0104(16) 0.0028(17)
O1b U12 1 -0.0002(13) 0.0006(13)
O1b U13 1 0.0020(13) 0.0009(14)
O1b U23 1 0.0060(12) -0.0039(13)
O1b U11 2 -0.008(2) 0.015(3)
O1b U22 2 -0.0020(18) 0.0011(19)
O1b U33 2 -0.0042(20) 0.0053(19)
O1b U12 2 -0.0010(16) 0.0022(16)
O1b U13 2 0.0033(16) -0.0030(17)
O1b U23 2 0.0053(15) -0.0041(15)

loop_
_atom_type_symbol
_atom_type_scat_dispersion_real
_atom_type_scat_dispersion_imag
_atom_type_scat_source
B 0.0013 0.0007 'International Tables Vol C tables 4.2.6.8 and 6.1.1.1'
O 0.0106 0.0060 'International Tables Vol C tables 4.2.6.8 and 6.1.1.1'
Sr -1.5307 3.2498 'International Tables Vol C tables 4.2.6.8 and 6.1.1.1'

loop_
_cell_wave_vector_seq_id
_cell_wave_vector_x
_cell_wave_vector_y
_cell_wave_vector_z
1 -0.166667 0.333333 0.000000

loop_
_geom_angle_atom_site_label_1
_geom_angle_atom_site_label_2
_geom_angle_atom_site_label_3
_geom_angle_site_ssg_symmetry_1
_geom_angle_site_ssg_symmetry_3
_geom_angle_av
_geom_angle_min
_geom_angle_max
O1a B1 O2b . . 127.5(10) 124.8(10) 129.7(10)
O1a B1 O2b' . . 124.5(10) 123.9(10) 125.3(10)
O1a B1 O3a . 1_6555 122.0(10) 120.2(10) 123.3(10)
O1a B1 O3a . 2_7665 110.5(9) 109.7(9) 111.8(9)
O2b B1 O3a . 2_7665 122.0(10) 120.6(10) 123.4(10)
O2b' B1 O3a . 1_6555 113.4(10) 112.7(9) 114.4(10)
O1b B2 O2a 1_5455 . 124(6) 122(6) 127(5)
O1b B2 O2a' 1_5455 . 126(6) 125(5) 128(6)
O1b B2 O2a'' 1_5455 . 118(6) 116(5) 120(6)
O1b B2 O2a''' 1_5455 . 136(6) 135(6) 138(6)
O1b B2 O3b 1_5455 1_5565 113(5) 111(5) 114(5)
O1b B2 O3b 1_5455 2_6565 123(5) 121(5) 126(6)
O1b B2 O3b' 1_5455 1_5565 106(5) 106(5) 107(5)
O1b B2 O3b' 1_5455 2_6565 127(6) 127(6) 128(6)
O2a B2 O3b . 2_6565 112(5) 112(5) 113(5)
O2a' B2 O3b . 1_5565 121(5) 121(5) 121(5)
O2a'' B2 O2a''' . . 18.9(14) 18.2(14) 19.6(14)
O2a'' B2 O3b' . 1_5565 135(6) 133(6) 137(6)
O2a'' B2 O3b' . 2_6565 113(5) 111(5) 114(5)
O2a''' B2 O3b' . 1_5565 116(5) 115(5) 117(5)
O2a''' B2 O3b' . 2_6565 96(5) 95(5) 97(5)
O3b' B2 O3b' 1_5565 2_6565 28.6(16) 27.8(15) 29.5(17)

loop_
_geom_bond_atom_site_label_1
_geom_bond_atom_site_label_2
_geom_bond_site_ssg_symmetry_2
_geom_bond_distance_av
_geom_bond_distance_min
_geom_bond_distance_max
B1 O1a . 1.361(14) 1.354(14) 1.371(14)
B1 O2b . 1.337(14) 1.318(15) 1.362(15)
B1 O2b' . 1.340(15) 1.318(15) 1.363(15)
B1 O3a 1_6555 1.405(15) 1.391(16) 1.427(16)
B1 O3a 2_7665 1.437(15) 1.412(16) 1.450(16)
B2 O1b 1_5455 1.33(7) 1.31(8) 1.35(8)
B2 O2a . 1.35(7) 1.33(8) 1.38(8)
B2 O2a' . 1.34(7) 1.34(7) 1.35(7)
B2 O2a'' . 1.38(8) 1.35(8) 1.40(8)
B2 O2a''' . 1.33(8) 1.32(8) 1.33(8)
B2 O3b 1_5565 1.40(7) 1.35(8) 1.45(8)
B2 O3b 2_6565 1.38(7) 1.37(8) 1.39(8)
B2 O3b' 1_5565 1.43(8) 1.39(8) 1.47(8)
B2 O3b' 2_6565 1.40(8) 1.36(8) 1.44(8)

loop_
_twin_individual_id
_twin_individual_mass_fraction_refined
_twin_individual_twin_matrix_11
_twin_individual_twin_matrix_12
_twin_individual_twin_matrix_13
_twin_individual_twin_matrix_21
_twin_individual_twin_matrix_22
_twin_individual_twin_matrix_23
_twin_individual_twin_matrix_31
_twin_individual_twin_matrix_32
_twin_individual_twin_matrix_33
1 0.7381(9) 1 0 0 0 1 0 0 0 1
2 0.2619(9) -1 0 0 0 1 0 0 0 -1

loop_
_jana_atom_site_displace_legendre_atom_site_label
_jana_atom_site_displace_legendre_axis
_jana_atom_site_displace_legendre_param_order
_jana_atom_site_displace_legendre_param_coeff
Sr2 x 1 0.0082(3)
Sr2 y 1 0.0263(2)
Sr2 z 1 -0.03208(8)
Sr2 x 2 0.0052(2)
Sr2 y 2 0.00195(16)
Sr2 z 2 0.00472(8)
Sr2 x 3 0.0081(7)
Sr2 y 3 0.0132(5)
Sr2 z 3 0.0030(2)
Sr2 x 4 -0.0128(4)
Sr2 y 4 0.0039(3)
Sr2 z 4 0.00617(13)
Sr2 x 5 0.0099(9)
Sr2 y 5 0.0034(6)
Sr2 z 5 -0.0089(3)
Sr2 x 6 0
Sr2 y 6 0
Sr2 z 6 0
O2a x 1 0.027(2)
O2a y 1 -0.0110(14)
O2a z 1 -0.0233(7)
O2a x 2 0
O2a y 2 0
O2a z 2 0
O2a' x 1 0.012(2)
O2a' y 1 0.0103(13)
O2a' z 1 -0.0211(7)
O2a' x 2 0
O2a' y 2 0
O2a' z 2 0
O2a'' x 1 -0.006(5)
O2a'' y 1 0.005(3)
O2a'' z 1 -0.0205(12)
O2a'' x 2 0
O2a'' y 2 0
O2a'' z 2 0
O2a''' x 1 -0.003(5)
O2a''' y 1 0.004(4)
O2a''' z 1 -0.0162(12)
O2a''' x 2 0
O2a''' y 2 0
O2a''' z 2 0
O2b x 1 -0.0134(15)
O2b y 1 -0.0163(10)
O2b z 1 0.0029(5)
O2b x 2 0.013(3)
O2b y 2 0.0109(17)
O2b z 2 -0.0079(8)
O2b' x 1 0.0018(17)
O2b' y 1 0.0177(10)
O2b' z 1 -0.0186(6)
O2b' x 2 -0.014(3)
O2b' y 2 -0.0202(18)
O2b' z 2 0.0107(9)
O3a x 1 0.0494(18)
O3a y 1 0.0072(11)
O3a z 1 -0.0068(5)
O3a x 2 -0.087(3)
O3a y 2 -0.0043(18)
O3a z 2 -0.0118(8)
O3b x 1 0.022(2)
O3b y 1 0.0483(17)
O3b z 1 0.0056(7)
O3b x 2 0
O3b y 2 0
O3b z 2 0
B2 x 1 0.011(3)
B2 y 1 0.016(2)
B2 z 1 -0.0145(10)
B2 x 2 0.004(3)
B2 y 2 -0.0010(18)
B2 z 2 0.0030(8)
B2 x 3 -0.010(8)
B2 y 3 -0.016(6)
B2 z 3 0.004(2)
B2 x 4 0.008(5)
B2 y 4 -0.016(3)
B2 z 4 -0.0052(15)
B2 x 5 -0.004(11)
B2 y 5 -0.024(7)
B2 z 5 -0.001(3)
B2 x 6 0
B2 y 6 0
B2 z 6 0

loop_
_jana_atom_site_u_legendre_atom_site_label
_jana_atom_site_u_legendre_tens_elem
_jana_atom_site_u_legendre_param_order
_jana_atom_site_u_legendre_param_coeff
Sr2 U11 1 0.0009(3)
Sr2 U22 1 0.0027(3)
Sr2 U33 1 -0.0030(3)
Sr2 U12 1 0.0009(2)
Sr2 U13 1 0.0001(2)
Sr2 U23 1 0.0000(2)
Sr2 U11 2 0.0006(5)
Sr2 U22 2 -0.0028(4)
Sr2 U33 2 0.0062(5)
Sr2 U12 2 -0.0007(3)
Sr2 U13 2 0.0027(4)
Sr2 U23 2 -0.0017(4)
Sr2 U11 3 0.0002(6)
Sr2 U22 3 0.0005(5)
Sr2 U33 3 -0.0048(5)
Sr2 U12 3 -0.0011(4)
Sr2 U13 3 0.0013(4)
Sr2 U23 3 0.0006(4)
Sr2 U11 4 -0.0011(9)
Sr2 U22 4 -0.0034(8)
Sr2 U33 4 0.0058(8)
Sr2 U12 4 0.0019(6)
Sr2 U13 4 0.0031(6)
Sr2 U23 4 -0.0024(7)
O2a U11 1 -0.005(6)
O2a U22 1 -0.005(4)
O2a U33 1 -0.046(7)
O2a U12 1 -0.003(4)
O2a U13 1 0.012(5)
O2a U23 1 -0.009(4)
O2a U11 2 0
O2a U22 2 0
O2a U33 2 0
O2a U12 2 0
O2a U13 2 0
O2a U23 2 0
O2a' U11 1 0
O2a' U22 1 0
O2a' U33 1 0.049(5)
O2a' U12 1 0
O2a' U13 1 0
O2a' U23 1 0
O2a' U11 2 0
O2a' U22 2 0
O2a' U33 2 0
O2a' U12 2 0
O2a' U13 2 0
O2a' U23 2 0
O3b U11 1 0.033(8)
O3b U22 1 0.108(8)
O3b U33 1 0.018(6)
O3b U12 1 -0.019(6)
O3b U13 1 0.024(5)
O3b U23 1 0.019(5)
O3b U11 2 0
O3b U22 2 0
O3b U33 2 0
O3b U12 2 0
O3b U13 2 0
O3b U23 2 0
